data_2243107
loop_
_publ_author_name
'Kiran Kumar, Haruvegowda'
'Yathirajan, Hemmige S.'
'Foro, Sabine'
'Glidewell, Christopher'

_publ_section_title
;
 Twelve 4-(4-methoxyphenyl)piperazin-1-ium salts containing organic
 anions: supramolecular assembly in one, two and three dimensions
;
_journal_coeditor_code EX2024
_journal_issue 10
_journal_name_full 'Acta Crystallographica Section E'
_journal_page_first 1494
_journal_page_last 1506
_journal_paper_doi 10.1107/S2056989019012702
_journal_volume 75
_journal_year 2019
_chemical_formula_iupac 'C11 H17 N2 O +, C2 Cl3 O2 -'
_chemical_formula_moiety 'C11 H17 N2 O, C2 Cl3 O2'
_chemical_formula_sum 'C13 H17 Cl3 N2 O3'
_chemical_formula_weight 355.64
_chemical_name_systematic
;
4-(4-Methoxyphenyl)piperazin-1-ium trichloroacetate
;
_space_group_crystal_system orthorhombic
_space_group_IT_number 29
_space_group_name_Hall 'P 2c -2ac'
_space_group_name_H-M_alt 'P c a 21'
_symmetry_space_group_name_Hall 'P 2c -2ac'
_symmetry_space_group_name_H-M 'P c a 21'
_atom_sites_solution_hydrogens mixed
_atom_sites_solution_primary difmap
_audit_creation_method SHELXL-2014
_cell_angle_alpha 90
_cell_angle_beta 90
_cell_angle_gamma 90
_cell_formula_units_Z 4
_cell_length_a 10.6117(11)
_cell_length_b 13.8080(10)
_cell_length_c 10.9137(8)
_cell_measurement_reflns_used 2428
_cell_measurement_temperature 296(2)
_cell_measurement_theta_max 27.708
_cell_measurement_theta_min 2.950
_cell_volume 1599.1(2)
_computing_cell_refinement
;
CrysAlis RED (Oxford Diffraction, 2009)
;
_computing_data_collection
;
CrysAlis CCD (Oxford Diffraction, 2009)
;
_computing_data_reduction
;
CrysAlis RED (Oxford Diffraction, 2009)
;
_computing_molecular_graphics
;
PLATON (Spek, 2009)
;
_computing_publication_material
;
SHELXL-2014 (Sheldrick, 2015b) and PLATON (Spek, 2009)
;
_computing_structure_refinement
;
SHELXL-2014 (Sheldrick, 2015b)
;
_computing_structure_solution
;
SHELXT (Sheldrick, 2015a)
;
_diffrn_ambient_temperature 296(2)
_diffrn_measured_fraction_theta_full 0.999
_diffrn_measured_fraction_theta_max 0.939
_diffrn_measurement_device_type
;
Oxford Diffraction Xcalibur
with Sapphire CCD
;
_diffrn_measurement_method '\w scans'
_diffrn_radiation_monochromator graphite
_diffrn_radiation_type MoK\a
_diffrn_radiation_wavelength 0.71073
_diffrn_reflns_av_R_equivalents 0.0272
_diffrn_reflns_av_unetI/netI 0.0184
_diffrn_reflns_limit_h_max 13
_diffrn_reflns_limit_h_min -5
_diffrn_reflns_limit_k_max 17
_diffrn_reflns_limit_k_min -16
_diffrn_reflns_limit_l_max 5
_diffrn_reflns_limit_l_min -14
_diffrn_reflns_number 6173
_diffrn_reflns_theta_full 25.242
_diffrn_reflns_theta_max 27.708
_diffrn_reflns_theta_min 2.950
_diffrn_source 'Enhance (Mo) X-ray Source'
_diffrn_standards_decay_% 0
_diffrn_standards_interval_count 0
_diffrn_standards_interval_time 0
_diffrn_standards_number 0
_exptl_absorpt_coefficient_mu 0.583
_exptl_absorpt_correction_T_max 0.892
_exptl_absorpt_correction_T_min 0.476
_exptl_absorpt_correction_type multi-scan
_exptl_absorpt_process_details
;
(CrysAlis RED; Oxford Diffraction, 2009)
;
_exptl_crystal_colour colourless
_exptl_crystal_density_diffrn 1.477
_exptl_crystal_description block
_exptl_crystal_F_000 736
_exptl_crystal_size_max 0.480
_exptl_crystal_size_mid 0.480
_exptl_crystal_size_min 0.200
_refine_diff_density_max 0.250
_refine_diff_density_min -0.305
_refine_ls_abs_structure_details
;
 Classical Flack method preferred over Parsons because s.u. lower
;
_refine_ls_abs_structure_Flack 0.11(7)
_refine_ls_extinction_coef 0.023(2)
_refine_ls_extinction_expression Fc^*^=kFc[1+0.001xFc^2^\l^3^/sin(2\q)]^-1/4^
_refine_ls_extinction_method SHELXL
_refine_ls_goodness_of_fit_ref 1.078
_refine_ls_hydrogen_treatment mixed
_refine_ls_matrix_type full
_refine_ls_number_parameters 198
_refine_ls_number_reflns 2428
_refine_ls_number_restraints 1
_refine_ls_restrained_S_all 1.078
_refine_ls_R_factor_all 0.0357
_refine_ls_R_factor_gt 0.0321
_refine_ls_shift/su_max 0.000
_refine_ls_shift/su_mean 0.000
_refine_ls_structure_factor_coef Fsqd
_refine_ls_weighting_details 'w=1/[\s^2^(Fo^2^)+(0.0532P)^2^+0.3843P] where P=(Fo^2^+2Fc^2^)/3'
_refine_ls_weighting_scheme calc
_refine_ls_wR_factor_gt 0.0828
_refine_ls_wR_factor_ref 0.0861
_reflns_number_gt 2278
_reflns_number_total 2428
_reflns_threshold_expression 'I > 2\s(I)'
_cod_data_source_file ex2024sup1.cif
_cod_data_source_block XI
_cod_database_code 2243107
_shelx_space_group_comment
;
The symmetry employed for this shelxl refinement is uniquely defined
by the following loop, which should always be used as a source of
symmetry information in preference to the above space-group names.
They are only intended as comments.
;
_shelx_estimated_absorpt_t_min 0.767
_shelx_estimated_absorpt_t_max 0.892
_shelxl_version_number 2.014

loop_
_space_group_symop_operation_xyz
'x, y, z'
'-x, -y, z+1/2'
'-x+1/2, y, z+1/2'
'x+1/2, -y, z'

loop_
_atom_site_type_symbol
_atom_site_label
_atom_site_fract_x
_atom_site_fract_y
_atom_site_fract_z
_atom_site_U_iso_or_equiv
_atom_site_adp_type
_atom_site_calc_flag
_atom_site_occupancy
N N1 0.1394(2) 0.44188(17) 0.2473(3) 0.0301(5) Uani d 1
H H11 0.168(3) 0.495(3) 0.204(3) 0.036 Uiso d 1
H H12 0.061(3) 0.426(3) 0.206(4) 0.036 Uiso d 1
C C2 0.1158(3) 0.4667(2) 0.3775(3) 0.0343(7) Uani d 1
H H2A 0.0542 0.5185 0.3822 0.041 Uiso calc 1
H H2B 0.1933 0.4895 0.4148 0.041 Uiso calc 1
C C3 0.0680(3) 0.37961(19) 0.4468(3) 0.0320(6) Uani d 1
H H3A 0.0546 0.3967 0.5320 0.038 Uiso calc 1
H H3B -0.0121 0.3591 0.4126 0.038 Uiso calc 1
N N4 0.1586(2) 0.30039(15) 0.4389(2) 0.0261(5) Uani d 1
C C5 0.1815(3) 0.2750(2) 0.3106(3) 0.0311(6) Uani d 1
H H5A 0.1037 0.2523 0.2738 0.037 Uiso calc 1
H H5B 0.2424 0.2227 0.3067 0.037 Uiso calc 1
C C6 0.2304(2) 0.3607(2) 0.2392(3) 0.0324(6) Uani d 1
H H6A 0.3112 0.3808 0.2721 0.039 Uiso calc 1
H H6B 0.2423 0.3426 0.1541 0.039 Uiso calc 1
C C21 0.1350(2) 0.22071(19) 0.5194(3) 0.0269(6) Uani d 1
C C22 0.0345(3) 0.2170(2) 0.5993(3) 0.0347(6) Uani d 1
H H22 -0.0265 0.2653 0.5959 0.042 Uiso calc 1
C C23 0.0216(3) 0.1433(2) 0.6846(3) 0.0396(7) Uani d 1
H H23 -0.0468 0.1430 0.7379 0.048 Uiso calc 1
C C24 0.1103(3) 0.0700(2) 0.6906(3) 0.0398(7) Uani d 1
C C25 0.2088(3) 0.0707(2) 0.6074(4) 0.0388(7) Uani d 1
H H25 0.2671 0.0205 0.6083 0.047 Uiso calc 1
C C26 0.2220(3) 0.14432(19) 0.5235(3) 0.0324(6) Uani d 1
H H26 0.2892 0.1434 0.4689 0.039 Uiso calc 1
O O24 0.1108(3) -0.00368(18) 0.7747(3) 0.0587(8) Uani d 1
C C27 0.0095(6) -0.0086(4) 0.8579(5) 0.0733(13) Uani d 1
H H27A 0.0234 -0.0608 0.9145 0.110 Uiso calc 1
H H27B -0.0675 -0.0197 0.8138 0.110 Uiso calc 1
H H27C 0.0035 0.0513 0.9022 0.110 Uiso calc 1
C C31 0.3163(2) 0.61757(18) 0.1132(3) 0.0266(5) Uani d 1
O O31 0.20314(18) 0.60081(16) 0.1045(3) 0.0444(6) Uani d 1
O O32 0.39463(19) 0.57402(18) 0.1749(3) 0.0464(6) Uani d 1
C C32 0.3653(3) 0.7076(2) 0.0383(3) 0.0304(6) Uani d 1
Cl Cl1 0.52532(7) 0.69160(6) -0.00662(9) 0.0426(2) Uani d 1
Cl Cl2 0.35730(10) 0.80958(5) 0.13523(10) 0.0505(3) Uani d 1
Cl Cl3 0.27618(8) 0.72790(7) -0.09480(9) 0.0540(3) Uani d 1

loop_
_atom_site_aniso_label
_atom_site_aniso_U_11
_atom_site_aniso_U_22
_atom_site_aniso_U_33
_atom_site_aniso_U_12
_atom_site_aniso_U_13
_atom_site_aniso_U_23
N1 0.0286(11) 0.0228(11) 0.0389(15) -0.0020(8) -0.0003(11) 0.0038(11)
C2 0.0433(14) 0.0199(13) 0.0398(18) 0.0022(11) -0.0004(14) -0.0032(12)
C3 0.0354(13) 0.0242(13) 0.0364(16) 0.0059(11) 0.0060(12) -0.0015(12)
N4 0.0304(11) 0.0178(10) 0.0300(13) 0.0008(8) 0.0049(9) -0.0026(9)
C5 0.0370(14) 0.0234(13) 0.0331(15) 0.0034(11) 0.0027(13) -0.0025(12)
C6 0.0308(14) 0.0307(14) 0.0356(16) 0.0041(10) 0.0064(13) 0.0002(13)
C21 0.0295(11) 0.0196(11) 0.0316(16) -0.0051(9) 0.0001(11) -0.0022(11)
C22 0.0335(13) 0.0295(13) 0.0411(18) -0.0016(11) 0.0036(13) -0.0032(13)
C23 0.0455(15) 0.0342(15) 0.0392(19) -0.0102(13) 0.0117(14) -0.0011(14)
C24 0.0628(19) 0.0206(12) 0.0361(18) -0.0128(13) -0.0005(15) -0.0005(13)
C25 0.0487(15) 0.0198(12) 0.048(2) 0.0005(11) -0.0002(16) 0.0004(13)
C26 0.0336(13) 0.0229(13) 0.0408(18) -0.0009(10) 0.0034(12) -0.0015(13)
O24 0.0943(19) 0.0332(12) 0.0485(17) -0.0085(13) 0.0079(15) 0.0129(13)
C27 0.095(3) 0.064(3) 0.061(3) -0.028(2) 0.008(3) 0.023(2)
C31 0.0303(12) 0.0190(11) 0.0305(15) -0.0017(9) 0.0033(12) 0.0005(11)
O31 0.0301(9) 0.0391(11) 0.0640(17) -0.0070(8) -0.0039(11) 0.0214(12)
O32 0.0328(11) 0.0421(12) 0.0643(18) -0.0046(9) -0.0072(11) 0.0244(12)
C32 0.0320(12) 0.0260(13) 0.0332(15) -0.0049(10) -0.0009(12) 0.0029(12)
Cl1 0.0343(3) 0.0457(4) 0.0478(5) -0.0125(3) 0.0085(3) -0.0007(4)
Cl2 0.0714(6) 0.0236(3) 0.0565(6) -0.0017(3) 0.0089(5) -0.0065(4)
Cl3 0.0514(5) 0.0652(6) 0.0455(5) -0.0134(4) -0.0124(4) 0.0233(5)

loop_
_atom_type_symbol
_atom_type_description
_atom_type_scat_dispersion_real
_atom_type_scat_dispersion_imag
_atom_type_scat_source
C C 0.0033 0.0016 'International Tables Vol C Tables 4.2.6.8 and 6.1.1.4'
H H 0.0000 0.0000 'International Tables Vol C Tables 4.2.6.8 and 6.1.1.4'
Cl Cl 0.1484 0.1585 'International Tables Vol C Tables 4.2.6.8 and 6.1.1.4'
N N 0.0061 0.0033 'International Tables Vol C Tables 4.2.6.8 and 6.1.1.4'
O O 0.0106 0.0060 'International Tables Vol C Tables 4.2.6.8 and 6.1.1.4'

loop_
_geom_angle_atom_site_label_1
_geom_angle_atom_site_label_2
_geom_angle_atom_site_label_3
_geom_angle
C6 N1 C2 110.0(2)
C6 N1 H11 111(2)
C2 N1 H11 111(2)
C6 N1 H12 111(2)
C2 N1 H12 111(2)
H11 N1 H12 103(3)
N1 C2 C3 110.6(2)
N1 C2 H2A 109.5
C3 C2 H2A 109.5
N1 C2 H2B 109.5
C3 C2 H2B 109.5
H2A C2 H2B 108.1
N4 C3 C2 110.3(2)
N4 C3 H3A 109.6
C2 C3 H3A 109.6
N4 C3 H3B 109.6
C2 C3 H3B 109.6
H3A C3 H3B 108.1
C21 N4 C3 115.2(2)
C21 N4 C5 115.6(2)
C3 N4 C5 110.2(2)
N4 C5 C6 111.3(2)
N4 C5 H5A 109.4
C6 C5 H5A 109.4
N4 C5 H5B 109.4
C6 C5 H5B 109.4
H5A C5 H5B 108.0
N1 C6 C5 109.8(2)
N1 C6 H6A 109.7
C5 C6 H6A 109.7
N1 C6 H6B 109.7
C5 C6 H6B 109.7
H6A C6 H6B 108.2
C22 C21 C26 117.4(3)
C22 C21 N4 123.5(3)
C26 C21 N4 118.9(2)
C21 C22 C23 121.9(3)
C21 C22 H22 119.0
C23 C22 H22 119.0
C24 C23 C22 120.1(3)
C24 C23 H23 119.9
C22 C23 H23 119.9
O24 C24 C23 125.3(3)
O24 C24 C25 116.2(3)
C23 C24 C25 118.5(3)
C26 C25 C24 121.3(3)
C26 C25 H25 119.4
C24 C25 H25 119.4
C25 C26 C21 120.7(3)
C25 C26 H26 119.7
C21 C26 H26 119.7
C24 O24 C27 117.7(3)
O24 C27 H27A 109.5
O24 C27 H27B 109.5
H27A C27 H27B 109.5
O24 C27 H27C 109.5
H27A C27 H27C 109.5
H27B C27 H27C 109.5
O31 C31 O32 127.8(3)
O31 C31 C32 115.6(2)
O32 C31 C32 116.6(2)
C31 C32 Cl3 112.15(19)
C31 C32 Cl2 107.6(2)
Cl3 C32 Cl2 110.05(16)
C31 C32 Cl1 111.06(19)
Cl3 C32 Cl1 107.82(18)
Cl2 C32 Cl1 108.08(15)

loop_
_geom_bond_atom_site_label_1
_geom_bond_atom_site_label_2
_geom_bond_distance
N1 C6 1.482(3)
N1 C2 1.484(4)
N1 H11 0.92(4)
N1 H12 0.97(3)
C2 C3 1.509(4)
C2 H2A 0.9700
C2 H2B 0.9700
C3 N4 1.459(3)
C3 H3A 0.9700
C3 H3B 0.9700
N4 C21 1.430(4)
N4 C5 1.464(4)
C5 C6 1.509(4)
C5 H5A 0.9700
C5 H5B 0.9700
C6 H6A 0.9700
C6 H6B 0.9700
C21 C22 1.379(4)
C21 C26 1.402(4)
C22 C23 1.386(5)
C22 H22 0.9300
C23 C24 1.383(5)
C23 H23 0.9300
C24 O24 1.370(4)
C24 C25 1.385(5)
C25 C26 1.375(4)
C25 H25 0.9300
C26 H26 0.9300
O24 C27 1.410(6)
C27 H27A 0.9600
C27 H27B 0.9600
C27 H27C 0.9600
C31 O31 1.227(3)
C31 O32 1.227(4)
C31 C32 1.576(4)
C32 Cl3 1.756(3)
C32 Cl2 1.763(3)
C32 Cl1 1.781(3)

loop_
_geom_hbond_atom_site_label_D
_geom_hbond_atom_site_label_H
_geom_hbond_atom_site_label_A
_geom_hbond_site_symmetry_A
_geom_hbond_distance_DH
_geom_hbond_distance_HA
_geom_hbond_distance_DA
_geom_hbond_angle_DHA
_geom_hbond_publ_flag
N1 H11 O31 . 0.92(4) 1.86(4) 2.775(4) 172(3) no
N1 H12 O32 4_465 0.97(3) 1.80(3) 2.724(3) 158(3) no

loop_
_geom_torsion_atom_site_label_1
_geom_torsion_atom_site_label_2
_geom_torsion_atom_site_label_3
_geom_torsion_atom_site_label_4
_geom_torsion
C6 N1 C2 C3 -57.4(3)
N1 C2 C3 N4 58.2(3)
C2 C3 N4 C21 168.8(3)
C2 C3 N4 C5 -58.2(3)
C21 N4 C5 C6 -168.7(2)
C3 N4 C5 C6 58.5(3)
C2 N1 C6 C5 56.6(3)
N4 C5 C6 N1 -57.6(3)
C3 N4 C21 C22 0.2(4)
C5 N4 C21 C22 -130.3(3)
C3 N4 C21 C26 -175.9(3)
C5 N4 C21 C26 53.6(3)
C26 C21 C22 C23 2.8(5)
N4 C21 C22 C23 -173.3(3)
C21 C22 C23 C24 -0.7(5)
C22 C23 C24 O24 176.6(3)
C22 C23 C24 C25 -2.1(5)
O24 C24 C25 C26 -176.2(3)
C23 C24 C25 C26 2.6(5)
C24 C25 C26 C21 -0.4(5)
C22 C21 C26 C25 -2.3(4)
N4 C21 C26 C25 174.1(3)
C23 C24 O24 C27 3.5(5)
C25 C24 O24 C27 -177.7(4)
O31 C31 C32 Cl3 -29.9(3)
O32 C31 C32 Cl3 151.5(3)
O31 C31 C32 Cl2 91.3(3)
O32 C31 C32 Cl2 -87.3(3)
O31 C31 C32 Cl1 -150.6(2)
O32 C31 C32 Cl1 30.8(4)

_cod_database_fobs_code 2243107
